data_2009226
loop_
_publ_author_name
'Ueno, Go'
'Sato, Shoichi'
'Kino, Yoshihiro'

_publ_section_title
;
 The low-temperature tetragonal phase of NiCr~2~O~4~
;
_journal_issue 12
_journal_name_full 'Acta Crystallographica Section C'
_journal_page_first 1963
_journal_page_last 1966
_journal_paper_doi 10.1107/S0108270199011713
_journal_volume 55
_journal_year 1999
_chemical_formula_moiety 'Ni Cr2 O4'
_chemical_formula_sum 'Cr2 Ni O4'
_chemical_formula_weight 226.69
_space_group_IT_number 227
_symmetry_cell_setting cubic
_symmetry_space_group_name_Hall '-F 4vw 2vw 3'
_symmetry_space_group_name_H-M 'F d -3 m :2'
_cell_angle_alpha 90
_cell_angle_beta 90
_cell_angle_gamma 90
_cell_formula_units_Z 8
_cell_length_a 8.3093(4)
_cell_length_b 8.3093(4)
_cell_length_c 8.3093(4)
_cell_measurement_reflns_used 25
_cell_measurement_temperature 302
_cell_measurement_theta_max 24.8
_cell_measurement_theta_min 14.0
_cell_volume 573.71(5)
_computing_cell_refinement 'Rigaku/AFC Diffractometer Control Software'
_computing_data_collection 'Rigaku/AFC Diffractometer Control Software (Rigaku, 1995)'
_computing_data_reduction 'TEXSAN (Molecular Structure Corporation/Rigaku, 1998)'
_computing_molecular_graphics 'ORTEPII (Johnson, 1976)'
_computing_publication_material TEXSAN
_computing_structure_refinement TEXSAN
_computing_structure_solution 'SAPI91 (Fan, 1991)'
_diffrn_measured_fraction_theta_full 1.0000
_diffrn_measured_fraction_theta_max 1.0000
_diffrn_measurement_device_type 'Rigaku AFC-7R'
_diffrn_measurement_method \w-2\q
_diffrn_radiation_type MoK\a
_diffrn_radiation_wavelength 0.7107
_diffrn_reflns_av_R_equivalents 0.019
_diffrn_reflns_limit_h_max 17
_diffrn_reflns_limit_h_min 0
_diffrn_reflns_limit_k_max 17
_diffrn_reflns_limit_k_min -17
_diffrn_reflns_limit_l_max 17
_diffrn_reflns_limit_l_min -17
_diffrn_reflns_number 2945
_diffrn_reflns_theta_full 49.90
_diffrn_reflns_theta_max 49.90
_diffrn_standards_decay_% 1.20
_diffrn_standards_interval_count 150
_diffrn_standards_number 3
_exptl_absorpt_coefficient_mu 13.754
_exptl_absorpt_correction_T_max 0.129
_exptl_absorpt_correction_T_min 0.067
_exptl_absorpt_correction_type spherical
_exptl_absorpt_process_details '(TEXSAN; Molecular Structure Corporation/Rigaku, 1998)'
_exptl_crystal_colour black
_exptl_crystal_density_diffrn 5.249
_exptl_crystal_density_method 'not measured'
_exptl_crystal_description sphere
_exptl_crystal_size_rad 0.15
_refine_diff_density_max '2.41 e \%A^-3^ at (1/8,1/8,1/8)'
_refine_diff_density_min -1.04
_refine_ls_extinction_coef 0.55(7)
_refine_ls_extinction_method 'Zachariasen (1967) type 2, Gaussian isotropic'
_refine_ls_goodness_of_fit_ref 1.894
_refine_ls_hydrogen_treatment none
_refine_ls_number_parameters 8
_refine_ls_number_reflns 172
_refine_ls_R_factor_gt 0.022
_refine_ls_shift/su_max <0.001
_refine_ls_structure_factor_coef F
_refine_ls_weighting_details 'w = 1/[\s^2^(Fo) + 0.0009|Fo|^2^]'
_refine_ls_weighting_scheme calc
_refine_ls_wR_factor_ref 0.058
_reflns_number_gt 172
_reflns_number_total 174
_reflns_threshold_expression F^2^>3\s(F^2^)
_cod_data_source_file br1244.cif
_cod_data_source_block 300K
_cod_original_cell_volume 573.71(4)
_cod_original_sg_symbol_H-M 'F d -3 m'
_cod_database_code 2009226

loop_
_symmetry_equiv_pos_as_xyz
x,y,z
x,1/4-y,1/4-z
1/4-x,y,1/4-z
1/4-x,1/4-y,z
z,x,y
z,1/4-x,1/4-y
1/4-z,x,1/4-y
1/4-z,1/4-x,y
y,z,x
y,1/4-z,1/4-x
1/4-y,z,1/4-x
1/4-y,1/4-z,x
x,z,y
x,1/4-z,1/4-y
1/4-x,z,1/4-y
1/4-x,1/4-z,y
y,x,z
y,1/4-x,1/4-z
1/4-y,x,1/4-z
1/4-y,1/4-x,z
z,y,x
z,1/4-y,1/4-x
1/4-z,y,1/4-x
1/4-z,1/4-y,x
-x,-y,-z
-x,1/4+y,1/4+z
1/4+x,-y,1/4+z
1/4+x,1/4+y,-z
-z,-x,-y
-z,1/4+x,1/4+y
1/4+z,-x,1/4+y
1/4+z,1/4+x,-y
-y,-z,-x
-y,1/4+z,1/4+x
1/4+y,-z,1/4+x
1/4+y,1/4+z,-x
-x,-z,-y
-x,1/4+z,1/4+y
1/4+x,-z,1/4+y
1/4+x,1/4+z,-y
-y,-x,-z
-y,1/4+x,1/4+z
1/4+y,-x,1/4+z
1/4+y,1/4+x,-z
-z,-y,-x
-z,1/4+y,1/4+x
1/4+z,-y,1/4+x
1/4+z,1/4+y,-x
x,1/2+y,1/2+z
x,3/4-y,3/4-z
1/4-x,1/2+y,3/4-z
1/4-x,3/4-y,1/2+z
z,1/2+x,1/2+y
z,3/4-x,3/4-y
1/4-z,1/2+x,3/4-y
1/4-z,3/4-x,1/2+y
y,1/2+z,1/2+x
y,3/4-z,3/4-x
1/4-y,1/2+z,3/4-x
1/4-y,3/4-z,1/2+x
x,1/2+z,1/2+y
x,3/4-z,3/4-y
1/4-x,1/2+z,3/4-y
1/4-x,3/4-z,1/2+y
y,1/2+x,1/2+z
y,3/4-x,3/4-z
1/4-y,1/2+x,3/4-z
1/4-y,3/4-x,1/2+z
z,1/2+y,1/2+x
z,3/4-y,3/4-x
1/4-z,1/2+y,3/4-x
1/4-z,3/4-y,1/2+x
-x,1/2-y,1/2-z
-x,3/4+y,3/4+z
1/4+x,1/2-y,3/4+z
1/4+x,3/4+y,1/2-z
-z,1/2-x,1/2-y
-z,3/4+x,3/4+y
1/4+z,1/2-x,3/4+y
1/4+z,3/4+x,1/2-y
-y,1/2-z,1/2-x
-y,3/4+z,3/4+x
1/4+y,1/2-z,3/4+x
1/4+y,3/4+z,1/2-x
-x,1/2-z,1/2-y
-x,3/4+z,3/4+y
1/4+x,1/2-z,3/4+y
1/4+x,3/4+z,1/2-y
-y,1/2-x,1/2-z
-y,3/4+x,3/4+z
1/4+y,1/2-x,3/4+z
1/4+y,3/4+x,1/2-z
-z,1/2-y,1/2-x
-z,3/4+y,3/4+x
1/4+z,1/2-y,3/4+x
1/4+z,3/4+y,1/2-x
1/2+x,y,1/2+z
1/2+x,1/4-y,3/4-z
3/4-x,y,3/4-z
3/4-x,1/4-y,1/2+z
1/2+z,x,1/2+y
1/2+z,1/4-x,3/4-y
3/4-z,x,3/4-y
3/4-z,1/4-x,1/2+y
1/2+y,z,1/2+x
1/2+y,1/4-z,3/4-x
3/4-y,z,3/4-x
3/4-y,1/4-z,1/2+x
1/2+x,z,1/2+y
1/2+x,1/4-z,3/4-y
3/4-x,z,3/4-y
3/4-x,1/4-z,1/2+y
1/2+y,x,1/2+z
1/2+y,1/4-x,3/4-z
3/4-y,x,3/4-z
3/4-y,1/4-x,1/2+z
1/2+z,y,1/2+x
1/2+z,1/4-y,3/4-x
3/4-z,y,3/4-x
3/4-z,1/4-y,1/2+x
1/2-x,-y,1/2-z
1/2-x,1/4+y,3/4+z
3/4+x,-y,3/4+z
3/4+x,1/4+y,1/2-z
1/2-z,-x,1/2-y
1/2-z,1/4+x,3/4+y
3/4+z,-x,3/4+y
3/4+z,1/4+x,1/2-y
1/2-y,-z,1/2-x
1/2-y,1/4+z,3/4+x
3/4+y,-z,3/4+x
3/4+y,1/4+z,1/2-x
1/2-x,-z,1/2-y
1/2-x,1/4+z,3/4+y
3/4+x,-z,3/4+y
3/4+x,1/4+z,1/2-y
1/2-y,-x,1/2-z
1/2-y,1/4+x,3/4+z
3/4+y,-x,3/4+z
3/4+y,1/4+x,1/2-z
1/2-z,-y,1/2-x
1/2-z,1/4+y,3/4+x
3/4+z,-y,3/4+x
3/4+z,1/4+y,1/2-x
1/2+x,1/2+y,z
1/2+x,3/4-y,1/4-z
3/4-x,1/2+y,1/4-z
3/4-x,3/4-y,z
1/2+z,1/2+x,y
1/2+z,3/4-x,1/4-y
3/4-z,1/2+x,1/4-y
3/4-z,3/4-x,y
1/2+y,1/2+z,x
1/2+y,3/4-z,1/4-x
3/4-y,1/2+z,1/4-x
3/4-y,3/4-z,x
1/2+x,1/2+z,y
1/2+x,3/4-z,1/4-y
3/4-x,1/2+z,1/4-y
3/4-x,3/4-z,y
1/2+y,1/2+x,z
1/2+y,3/4-x,1/4-z
3/4-y,1/2+x,1/4-z
3/4-y,3/4-x,z
1/2+z,1/2+y,x
1/2+z,3/4-y,1/4-x
3/4-z,1/2+y,1/4-x
3/4-z,3/4-y,x
1/2-x,1/2-y,-z
1/2-x,3/4+y,1/4+z
3/4+x,1/2-y,1/4+z
3/4+x,3/4+y,-z
1/2-z,1/2-x,-y
1/2-z,3/4+x,1/4+y
3/4+z,1/2-x,1/4+y
3/4+z,3/4+x,-y
1/2-y,1/2-z,-x
1/2-y,3/4+z,1/4+x
3/4+y,1/2-z,1/4+x
3/4+y,3/4+z,-x
1/2-x,1/2-z,-y
1/2-x,3/4+z,1/4+y
3/4+x,1/2-z,1/4+y
3/4+x,3/4+z,-y
1/2-y,1/2-x,-z
1/2-y,3/4+x,1/4+z
3/4+y,1/2-x,1/4+z
3/4+y,3/4+x,-z
1/2-z,1/2-y,-x
1/2-z,3/4+y,1/4+x
3/4+z,1/2-y,1/4+x
3/4+z,3/4+y,-x

loop_
_atom_site_label
_atom_site_fract_x
_atom_site_fract_y
_atom_site_fract_z
_atom_site_U_iso_or_equiv
_atom_site_adp_type
_atom_site_calc_flag
_atom_site_refinement_flags
_atom_site_occupancy
_atom_site_disorder_assembly
_atom_site_disorder_group
_atom_site_type_symbol
Ni1 0.375 0.375 0.375 0.00749(4) Uani d SP 1.00 . . Ni
Cr1 0.25 0.25 0 0.00554(4) Uani d SP 1.00 . . Cr
O1 0.23850(10) 0.23855 0.23855 0.00766(5) Uani d SP 1.00 . . O

loop_
_atom_site_aniso_label
_atom_site_aniso_U_11
_atom_site_aniso_U_22
_atom_site_aniso_U_33
_atom_site_aniso_U_12
_atom_site_aniso_U_13
_atom_site_aniso_U_23
Ni1 0.0075(2) 0.00749 0.00749 0 0 0
Cr1 0.0055(2) 0.00554 0.00554 -0.00049(4) 0.00049 0.00049
O1 0.0077(3) 0.00766 0.00766 -0.0004(2) -0.00041 -0.00041

loop_
_atom_type_symbol
_atom_type_description
_atom_type_scat_dispersion_real
_atom_type_scat_dispersion_imag
_atom_type_scat_source
Ni Ni 0.339 1.112
;International Tables for Crystallography
(1992, Vol. C, Tables 4.2.6.8 and 6.1.1.1)
;
Cr Cr 0.321 0.624
;International Tables for Crystallography
(1992, Vol. C, Tables 4.2.6.8 and 6.1.1.1)
;
O O 0.011 0.006
;International Tables for Crystallography
(1992, Vol. C, Tables 4.2.6.8 and 6.1.1.1)
;

loop_
_geom_angle_atom_site_label_1
_geom_angle_atom_site_label_2
_geom_angle_atom_site_label_3
_geom_angle_site_symmetry_3
_geom_angle
_geom_angle_publ_flag
O1 Ni1 O1 50_555 109.471(3) no
O1 Cr1 O1 2_555 84.38(7) no
O1 Cr1 O1 75_554 95.62(7) no
Ni1 O1 Cr1 . 121.38(5) no
Cr1 O1 Cr1 2_555 95.35(6) no

loop_
_geom_bond_atom_site_label_1
_geom_bond_atom_site_label_2
_geom_bond_site_symmetry_1
_geom_bond_site_symmetry_2
_geom_bond_distance
_geom_bond_publ_flag
Ni1 O1 . . 1.964(2) no
Cr1 O1 . . 1.9870(10) no

loop_
_geom_contact_atom_site_label_1
_geom_contact_atom_site_label_2
_geom_contact_distance
_geom_contact_site_symmetry_2
_geom_contact_publ_flag
Ni1 Cr1 3.44490(10) 26_655 no
Ni1 O1 3.4773(4) 26_655 no
Ni1 Ni1 3.59800(10) 25_666 no
Cr1 Cr1 2.93780(10) 4_555 no
Cr1 O1 3.433(2) 4_555 no
O1 O1 2.669(3) 4_555 no
O1 O1 2.9439(2) 76_545 no
